data_7225353
loop_
_publ_author_name
'Fujisue, Chika'
'Kadoya, Tomofumi'
'Higashino, Toshiki'
'Sato, Ryonosuke'
'Kawamoto, Tadashi'
'Mori, Takehiko'

_publ_section_title
;
 Air-stable ambipolar organic transistors based on charge-transfer
 complexes containing dibenzopyrrolopyrrole
;
_journal_name_full 'RSC Adv.'
_journal_paper_doi 10.1039/C6RA10606D
_journal_year 2016
_chemical_formula_moiety 'C24 H18 N6'
_chemical_formula_sum 'C24 H18 N6'
_chemical_formula_weight 390.45
_space_group_IT_number 2
_symmetry_cell_setting triclinic
_symmetry_Int_Tables_number 2
_symmetry_space_group_name_Hall '-P 1'
_symmetry_space_group_name_H-M 'P -1'
_atom_sites_solution_hydrogens geom
_atom_sites_solution_primary direct
_atom_sites_solution_secondary difmap
_audit_update_record
;
2016-02-29 deposited with the CCDC.
2016-05-27 downloaded from the CCDC.
;
_cell_angle_alpha 70.09(5)
_cell_angle_beta 69.22(5)
_cell_angle_gamma 69.33(7)
_cell_formula_units_Z 1
_cell_length_a 6.899(6)
_cell_length_b 8.655(6)
_cell_length_c 9.670(5)
_cell_measurement_reflns_used 25
_cell_measurement_temperature 298
_cell_measurement_theta_max 17.21
_cell_measurement_theta_min 12.53
_cell_volume 489.6(7)
_computing_cell_refinement WinAFC
_computing_data_collection WinAFC
_computing_data_reduction WinAFC
_computing_molecular_graphics 'CrystalStructure 4.0'
_computing_publication_material 'CrystalStructure 4.0 (Rigaku, 2010)'
_computing_structure_refinement 'SHELXL97 (Sheldrick, 2008)'
_computing_structure_solution 'Il Milione (Burla, et al., 2007)'
_diffrn_ambient_temperature 298
_diffrn_measured_fraction_theta_full 0.997
_diffrn_measured_fraction_theta_max 0.997
_diffrn_measurement_device_type 'Rigaku AFC7R'
_diffrn_measurement_method \w-2\q
_diffrn_radiation_type 'Mo K\a'
_diffrn_radiation_wavelength 0.71069
_diffrn_reflns_av_R_equivalents 0.0515
_diffrn_reflns_limit_h_max 5
_diffrn_reflns_limit_h_min -9
_diffrn_reflns_limit_k_max 11
_diffrn_reflns_limit_k_min -12
_diffrn_reflns_limit_l_max 12
_diffrn_reflns_limit_l_min -13
_diffrn_reflns_number 3407
_diffrn_reflns_theta_full 30.02
_diffrn_reflns_theta_max 30.03
_diffrn_standards_decay_% -0.830
_diffrn_standards_interval_count 150
_diffrn_standards_number 3
_exptl_absorpt_coefficient_mu 0.083
_exptl_absorpt_correction_T_max 0.984
_exptl_absorpt_correction_T_min 0.899
_exptl_absorpt_correction_type psi-scan
_exptl_absorpt_process_details '(North, Phillips & Mathews, 1968)'
_exptl_crystal_colour colorless
_exptl_crystal_density_diffrn 1.324
_exptl_crystal_density_method 'not measured'
_exptl_crystal_description prismatic
_exptl_crystal_F_000 204.00
_exptl_crystal_size_max 0.200
_exptl_crystal_size_mid 0.200
_exptl_crystal_size_min 0.200
_refine_diff_density_max 0.270
_refine_diff_density_min -0.250
_refine_ls_extinction_method none
_refine_ls_goodness_of_fit_ref 0.944
_refine_ls_hydrogen_treatment constr
_refine_ls_number_parameters 136
_refine_ls_number_reflns 2862
_refine_ls_number_restraints 0
_refine_ls_R_factor_gt 0.0750
_refine_ls_shift/su_max 0.000
_refine_ls_structure_factor_coef Fsqd
_refine_ls_weighting_details 'w = 1/[\s^2^(Fo^2^)+(0.1209P)^2^+0.0000P] where P=(Fo^2^+2Fc^2^)/3'
_refine_ls_weighting_scheme calc
_refine_ls_wR_factor_ref 0.2523
_reflns_number_gt 1072
_reflns_number_total 2862
_reflns_threshold_expression F^2^>2.0\s(F^2^)
_cod_data_source_file c6ra10606d2.cif
_cod_data_source_block added_by_encifer
_cod_original_cell_volume 489.5(7)
_cod_database_code 7225353

loop_
_symmetry_equiv_pos_site_id
_symmetry_equiv_pos_as_xyz
1 +X,+Y,+Z
2 -X,-Y,-Z

loop_
_atom_site_label
_atom_site_type_symbol
_atom_site_fract_x
_atom_site_fract_y
_atom_site_fract_z
_atom_site_U_iso_or_equiv
_atom_site_adp_type
_atom_site_occupancy
_atom_site_symmetry_multiplicity
_atom_site_calc_flag
_atom_site_refinement_flags
N13 N 0.0978(5) 0.2925(4) 0.4815(3) 0.0418(7) Uani 1.0 2 d .
N14 N 0.6099(5) 0.7708(4) 0.2770(3) 0.0413(7) Uani 1.0 2 d .
N15 N 0.4664(6) 1.0666(4) 0.3080(4) 0.0582(10) Uani 1.0 2 d .
C1 C 0.0707(5) 0.4653(4) 0.4395(4) 0.0377(8) Uani 1.0 2 d .
C2 C 0.1339(5) 0.5986(5) 0.3153(4) 0.0390(8) Uani 1.0 2 d .
C3 C 0.2641(6) 0.6121(6) 0.1655(4) 0.0503(10) Uani 1.0 2 d .
C4 C 0.2838(7) 0.7682(6) 0.0749(5) 0.0627(12) Uani 1.0 2 d .
C5 C 0.1767(7) 0.9148(6) 0.1288(5) 0.0667(13) Uani 1.0 2 d .
C6 C 0.0457(6) 0.9083(5) 0.2756(5) 0.0551(10) Uani 1.0 2 d .
C7 C 0.0235(5) 0.7487(5) 0.3693(4) 0.0428(9) Uani 1.0 2 d .
C8 C 0.7926(6) 0.4570(5) 0.2000(4) 0.0465(9) Uani 1.0 2 d .
C9 C 0.6460(5) 0.4744(4) 0.3539(4) 0.0363(8) Uani 1.0 2 d .
C10 C 0.5561(5) 0.6426(4) 0.3864(4) 0.0365(8) Uani 1.0 2 d .
C11 C 0.4103(5) 0.6590(4) 0.5350(4) 0.0366(8) Uani 1.0 2 d .
C12 C 0.5275(6) 0.9283(5) 0.2997(4) 0.0450(9) Uani 1.0 2 d .
H3 H 0.3366 0.5153 0.1281 0.0603 Uiso 1.0 2 calc R
H4 H 0.3703 0.7772 -0.0248 0.0753 Uiso 1.0 2 calc R
H5 H 0.1940 1.0196 0.0642 0.0801 Uiso 1.0 2 calc R
H6 H -0.0251 1.0067 0.3109 0.0661 Uiso 1.0 2 calc R
H8A H 0.7946 0.3539 0.1821 0.0557 Uiso 1.0 2 calc R
H8B H 0.9352 0.4532 0.1960 0.0557 Uiso 1.0 2 calc R
H8C H 0.7420 0.5528 0.1231 0.0557 Uiso 1.0 2 calc R
H11 H 0.3531 0.7666 0.5544 0.0439 Uiso 1.0 2 calc R
H13 H 0.1761 0.2225 0.4253 0.0502 Uiso 1.0 2 calc R

loop_
_atom_site_aniso_label
_atom_site_aniso_U_11
_atom_site_aniso_U_22
_atom_site_aniso_U_33
_atom_site_aniso_U_12
_atom_site_aniso_U_13
_atom_site_aniso_U_23
N13 0.0378(15) 0.0423(17) 0.0417(17) -0.0066(13) -0.0070(13) -0.0138(13)
N14 0.0437(16) 0.0408(17) 0.0391(16) -0.0121(13) -0.0096(13) -0.0100(13)
N15 0.071(3) 0.0399(19) 0.055(2) -0.0160(16) -0.0038(18) -0.0128(14)
C1 0.0343(17) 0.0430(19) 0.0358(18) -0.0106(15) -0.0089(14) -0.0097(14)
C2 0.0304(16) 0.052(2) 0.0361(17) -0.0118(15) -0.0105(14) -0.0103(15)
C3 0.043(2) 0.074(3) 0.0354(19) -0.0198(19) -0.0078(16) -0.0136(18)
C4 0.060(3) 0.085(4) 0.041(3) -0.032(3) -0.0129(19) 0.001(3)
C5 0.063(3) 0.072(3) 0.059(3) -0.036(3) -0.027(3) 0.023(3)
C6 0.053(3) 0.043(2) 0.068(3) -0.0138(18) -0.026(2) -0.0002(18)
C7 0.0327(17) 0.051(3) 0.047(2) -0.0100(15) -0.0150(16) -0.0109(16)
C8 0.048(2) 0.054(3) 0.039(2) -0.0131(17) -0.0062(16) -0.0197(16)
C9 0.0314(16) 0.0440(19) 0.0370(19) -0.0107(14) -0.0080(14) -0.0146(15)
C10 0.0363(17) 0.0419(19) 0.0340(18) -0.0137(15) -0.0094(15) -0.0091(15)
C11 0.0340(16) 0.0411(18) 0.0360(18) -0.0082(14) -0.0065(14) -0.0157(15)
C12 0.048(2) 0.047(3) 0.0339(19) -0.0181(17) -0.0032(15) -0.0053(15)

loop_
_atom_type_symbol
_atom_type_description
_atom_type_scat_dispersion_real
_atom_type_scat_dispersion_imag
_atom_type_scat_source
C C 0.0033 0.0016
;
International Tables for Crystallography
(1992, Vol. C, Tables 4.2.6.8 and 6.1.1.4)
;
H H 0.0000 0.0000
;
International Tables for Crystallography
(1992, Vol. C, Table 6.1.1.4)
;
N N 0.0061 0.0033
;
International Tables for Crystallography
(1992, Vol. C, Tables 4.2.6.8 and 6.1.1.4)
;

loop_
_geom_angle_atom_site_label_1
_geom_angle_atom_site_label_2
_geom_angle_atom_site_label_3
_geom_angle
_geom_angle_publ_flag
_geom_angle_site_symmetry_1
_geom_angle_site_symmetry_3
C1 N13 C7 107.6(3) yes . 2_566
C10 N14 C12 119.4(3) yes . .
N13 C1 C1 109.2(3) yes . 2_566
N13 C1 C2 142.1(3) yes . .
C1 C1 C2 108.7(3) yes 2_566 .
C1 C2 C3 136.1(4) yes . .
C1 C2 C7 104.6(3) yes . .
C3 C2 C7 119.2(4) yes . .
C2 C3 C4 119.4(4) yes . .
C3 C4 C5 121.2(4) yes . .
C4 C5 C6 121.7(4) yes . .
C5 C6 C7 117.6(4) yes . .
N13 C7 C2 109.9(3) yes 2_566 .
N13 C7 C6 129.2(4) yes 2_566 .
C2 C7 C6 121.0(3) yes . .
C8 C9 C10 119.4(3) yes . .
C8 C9 C11 122.7(4) yes . 2_666
C10 C9 C11 117.9(3) yes . 2_666
N14 C10 C9 117.1(3) yes . .
N14 C10 C11 123.8(3) yes . .
C9 C10 C11 119.1(3) yes . .
C9 C11 C10 123.1(4) yes 2_666 .
N14 C12 N15 174.8(4) yes . .
C1 N13 H13 126.214 no . .
C7 N13 H13 126.212 no 2_566 .
C2 C3 H3 120.310 no . .
C4 C3 H3 120.305 no . .
C3 C4 H4 119.400 no . .
C5 C4 H4 119.397 no . .
C4 C5 H5 119.173 no . .
C6 C5 H5 119.175 no . .
C5 C6 H6 121.207 no . .
C7 C6 H6 121.212 no . .
C9 C8 H8A 109.470 no . .
C9 C8 H8B 109.466 no . .
C9 C8 H8C 109.470 no . .
H8A C8 H8B 109.475 no . .
H8A C8 H8C 109.476 no . .
H8B C8 H8C 109.471 no . .
C9 C11 H11 118.464 no 2_666 .
C10 C11 H11 118.468 no . .

loop_
_geom_bond_atom_site_label_1
_geom_bond_atom_site_label_2
_geom_bond_distance
_geom_bond_publ_flag
_geom_bond_site_symmetry_2
N13 C1 1.371(5) yes .
N13 C7 1.383(4) yes 2_566
N14 C10 1.304(4) yes .
N14 C12 1.341(5) yes .
N15 C12 1.141(6) yes .
C1 C1 1.391(5) yes 2_566
C1 C2 1.415(5) yes .
C2 C3 1.398(5) yes .
C2 C7 1.422(6) yes .
C3 C4 1.360(6) yes .
C4 C5 1.394(7) yes .
C5 C6 1.381(6) yes .
C6 C7 1.397(5) yes .
C8 C9 1.496(5) yes .
C9 C10 1.462(5) yes .
C9 C11 1.346(5) yes 2_666
C10 C11 1.453(4) yes .
N13 H13 0.860 no .
C3 H3 0.930 no .
C4 H4 0.930 no .
C5 H5 0.930 no .
C6 H6 0.930 no .
C8 H8A 0.960 no .
C8 H8B 0.960 no .
C8 H8C 0.960 no .
C11 H11 0.930 no .

loop_
_geom_contact_atom_site_label_1
_geom_contact_atom_site_label_2
_geom_contact_distance
_geom_contact_publ_flag
_geom_contact_site_symmetry_2
N13 N13 3.458(5) no 2_566
N13 C3 3.507(5) no .
N14 C8 2.795(6) no .
N14 C11 3.569(5) no 2_666
N15 C10 3.355(6) no .
N15 C11 3.536(6) no .
C1 C6 3.582(6) no .
C1 C6 3.590(6) no 2_566
C2 C2 3.531(5) no 2_566
C2 C5 2.768(6) no .
C3 C6 2.823(7) no .
C4 C7 2.760(6) no .
C9 C9 2.902(5) no 2_666
C10 C10 2.823(5) no 2_666
C11 C11 2.799(6) no 2_666
C11 C12 2.771(5) no .
N13 N14 3.393(6) no 2_666
N13 N15 2.967(5) no 1_545
N13 C9 3.414(6) no 1_455
N13 C10 3.353(6) no 2_666
N13 C11 3.435(6) no 2_566
N13 C11 3.506(6) no 2_666
N13 C12 3.528(6) no 2_666
N14 N13 3.393(6) no 2_666
N14 C2 3.493(6) no 1_655
N14 C4 3.473(7) no .
N14 C5 3.425(7) no .
N14 C6 3.598(7) no 1_655
N14 C7 3.207(6) no 1_655
N15 N13 2.967(5) no 1_565
N15 C4 3.511(6) no 2_675
C1 C8 3.524(7) no 1_455
C1 C9 3.285(7) no 1_455
C1 C9 3.504(7) no 2_666
C1 C10 3.483(6) no 1_455
C1 C10 3.262(6) no 2_666
C1 C11 3.430(6) no 2_666
C2 N14 3.493(6) no 1_455
C2 C9 3.429(6) no .
C2 C10 3.389(7) no .
C2 C11 3.571(7) no .
C3 C8 3.508(7) no .
C3 C9 3.375(7) no .
C3 C10 3.536(7) no .
C4 N14 3.473(7) no .
C4 N15 3.511(6) no 2_675
C5 N14 3.425(7) no .
C5 C12 3.431(8) no .
C6 N14 3.598(7) no 1_455
C6 C12 3.445(7) no 1_455
C6 C12 3.480(8) no .
C7 N14 3.207(6) no 1_455
C7 C10 3.589(7) no 1_455
C7 C10 3.509(6) no .
C7 C11 3.318(6) no .
C7 C12 3.427(6) no 1_455
C8 C1 3.524(7) no 1_655
C8 C3 3.508(7) no .
C9 N13 3.414(6) no 1_655
C9 C1 3.285(7) no 1_655
C9 C1 3.504(7) no 2_666
C9 C2 3.429(6) no .
C9 C3 3.375(7) no .
C10 N13 3.353(6) no 2_666
C10 C1 3.483(6) no 1_655
C10 C1 3.262(6) no 2_666
C10 C2 3.389(7) no .
C10 C3 3.536(7) no .
C10 C7 3.509(6) no .
C10 C7 3.589(7) no 1_655
C11 N13 3.435(6) no 2_566
C11 N13 3.506(6) no 2_666
C11 C1 3.430(6) no 2_666
C11 C2 3.571(7) no .
C11 C7 3.318(6) no .
C12 N13 3.528(6) no 2_666
C12 C5 3.431(8) no .
C12 C6 3.480(8) no .
C12 C6 3.445(7) no 1_655
C12 C7 3.427(6) no 1_655
N13 H3 3.4449 no .
N13 H6 2.7658 no 2_566
N14 H8B 3.0115 no .
N14 H8C 2.5181 no .
N14 H11 2.6348 no .
N15 H11 2.9884 no .
C1 H3 2.8937 no .
C1 H13 3.0800 no 2_566
C2 H4 3.2216 no .
C2 H6 3.2976 no .
C2 H13 3.0004 no .
C2 H13 3.1247 no 2_566
C3 H5 3.2269 no .
C3 H13 3.5557 no .
C4 H6 3.2651 no .
C5 H3 3.2389 no .
C6 H4 3.2522 no .
C6 H13 2.8002 no 2_566
C7 H3 3.2773 no .
C7 H5 3.2184 no .
C8 H11 2.6354 no 2_666
C9 H11 3.3446 no .
C10 H8A 3.3181 no .
C10 H8B 2.9206 no .
C10 H8C 2.6567 no .
C10 H11 3.2510 no 2_666
C11 H8A 2.5797 no 2_666
C11 H8B 2.9840 no 2_666
C11 H8C 3.1873 no 2_666
C12 H11 2.4923 no .
H3 H4 2.2857 no .
H3 H13 3.2661 no .
H4 H5 2.3039 no .
H5 H6 2.3165 no .
H6 H13 2.7667 no 2_566
H8A H11 2.3912 no 2_666
H8B H11 3.0885 no 2_666
H8C H11 3.4282 no 2_666
N13 H8B 3.0494 no 1_455
N13 H11 3.4742 no 2_566
N13 H11 3.5427 no 2_666
N14 H5 3.2391 no 2_675
N15 H3 3.5993 no 1_565
N15 H4 2.6378 no 2_675
N15 H6 3.5964 no .
N15 H6 3.3689 no 1_655
N15 H8A 3.5700 no 1_565
N15 H11 3.0266 no 2_676
N15 H13 2.1544 no 1_565
C1 H8B 2.8692 no 1_455
C2 H8B 2.8501 no 1_455
C3 H3 3.3620 no 2_665
C3 H8A 3.5796 no .
C3 H8A 3.4281 no 2_665
C3 H8B 2.9290 no 1_455
C3 H8C 3.0478 no .
C3 H8C 3.5584 no 2_665
C4 H3 3.4391 no 2_665
C4 H8A 3.2750 no 2_665
C4 H8C 3.1586 no .
C5 H5 3.4615 no 2_575
C6 H8A 3.5649 no 1_465
C6 H11 3.5589 no 2_576
C7 H11 3.4233 no .
C8 H3 3.2903 no .
C8 H3 3.5001 no 2_665
C8 H6 3.5459 no 1_645
C8 H8B 3.5622 no 2_765
C8 H8C 3.5983 no 2_765
C9 H3 3.4202 no .
C11 H6 3.5151 no 2_576
C11 H13 3.5291 no 2_666
C12 H4 3.0629 no 2_675
C12 H5 3.5089 no .
C12 H5 3.3178 no 2_675
C12 H6 3.5966 no .
C12 H6 3.4299 no 1_655
C12 H13 3.0812 no 1_565
C12 H13 3.5453 no 2_666
H3 N15 3.5993 no 1_545
H3 C3 3.3620 no 2_665
H3 C4 3.4391 no 2_665
H3 C8 3.2903 no .
H3 C8 3.5001 no 2_665
H3 C9 3.4202 no .
H3 H3 2.7120 no 2_665
H3 H4 2.8586 no 2_665
H3 H8A 3.1252 no .
H3 H8A 3.1600 no 2_665
H3 H8B 2.8119 no 1_455
H3 H8C 2.9093 no .
H3 H8C 2.9453 no 2_665
H4 N15 2.6378 no 2_675
H4 C12 3.0629 no 2_675
H4 H3 2.8586 no 2_665
H4 H8A 2.8646 no 2_665
H4 H8C 3.0964 no .
H5 N14 3.2391 no 2_675
H5 C5 3.4615 no 2_575
H5 C12 3.5089 no .
H5 C12 3.3178 no 2_675
H5 H5 3.4791 no 2_575
H5 H8A 3.4129 no 1_465
H6 N15 3.3689 no 1_455
H6 N15 3.5964 no .
H6 C8 3.5459 no 1_465
H6 C11 3.5151 no 2_576
H6 C12 3.4299 no 1_455
H6 C12 3.5966 no .
H6 H8A 2.8355 no 1_465
H6 H8B 3.5765 no 1_465
H6 H11 2.6805 no 2_576
H6 H13 3.3118 no 1_565
H8A N15 3.5700 no 1_545
H8A C3 3.5796 no .
H8A C3 3.4281 no 2_665
H8A C4 3.2750 no 2_665
H8A C6 3.5649 no 1_645
H8A H3 3.1252 no .
H8A H3 3.1600 no 2_665
H8A H4 2.8646 no 2_665
H8A H5 3.4129 no 1_645
H8A H6 2.8355 no 1_645
H8A H8B 3.5817 no 2_765
H8B N13 3.0494 no 1_655
H8B C1 2.8692 no 1_655
H8B C2 2.8501 no 1_655
H8B C3 2.9290 no 1_655
H8B C8 3.5622 no 2_765
H8B H3 2.8119 no 1_655
H8B H6 3.5765 no 1_645
H8B H8A 3.5817 no 2_765
H8B H8B 3.4398 no 2_765
H8B H8C 3.1037 no 2_765
H8B H13 2.9872 no 1_655
H8C C3 3.0478 no .
H8C C3 3.5584 no 2_665
H8C C4 3.1586 no .
H8C C8 3.5983 no 2_765
H8C H3 2.9093 no .
H8C H3 2.9453 no 2_665
H8C H4 3.0964 no .
H8C H8B 3.1037 no 2_765
H8C H8C 3.5141 no 2_765
H11 N13 3.4742 no 2_566
H11 N13 3.5427 no 2_666
H11 N15 3.0266 no 2_676
H11 C6 3.5589 no 2_576
H11 C7 3.4233 no .
H11 H6 2.6805 no 2_576
H11 H13 3.5980 no 1_565
H11 H13 3.5547 no 2_566
H11 H13 3.3585 no 2_666
H13 N15 2.1544 no 1_545
H13 C11 3.5291 no 2_666
H13 C12 3.0812 no 1_545
H13 C12 3.5453 no 2_666
H13 H6 3.3118 no 1_545
H13 H8B 2.9872 no 1_455
H13 H11 3.5980 no 1_545
H13 H11 3.5547 no 2_566
H13 H11 3.3585 no 2_666

loop_
_geom_hbond_atom_site_label_D
_geom_hbond_atom_site_label_H
_geom_hbond_atom_site_label_A
_geom_hbond_site_symmetry_A
_geom_hbond_distance_DA
_geom_hbond_distance_DH
_geom_hbond_distance_HA
_geom_hbond_angle_DHA
_geom_hbond_publ_flag
N13 H13 N15 1_545 2.967(5) 0.860 2.154 157.4 no

loop_
_geom_torsion_atom_site_label_1
_geom_torsion_atom_site_label_2
_geom_torsion_atom_site_label_3
_geom_torsion_atom_site_label_4
_geom_torsion
_geom_torsion_publ_flag
_geom_torsion_site_symmetry_1
_geom_torsion_site_symmetry_3
_geom_torsion_site_symmetry_4
C1 N13 C7 C2 1.0(5) no . 2_566 2_566
C1 N13 C7 C6 -178.9(4) no . 2_566 2_566
C7 N13 C1 C1 -1.1(5) no 2_566 . 2_566
C7 N13 C1 C2 -179.9(5) no 2_566 . .
C12 N14 C10 C9 178.3(4) no . . .
C12 N14 C10 C11 -0.3(6) no . . .
N13 C1 C1 N13 180(262257) no . 2_566 2_566
N13 C1 C1 C2 0.8(5) no . 2_566 2_566
N13 C1 C2 C3 0.7(10) no . . .
N13 C1 C2 C7 178.9(5) no . . .
C1 C1 C2 C3 -178.0(4) no 2_566 . .
C1 C1 C2 C7 0.2(5) no 2_566 . .
C2 C1 C1 N13 -0.8(5) no . 2_566 2_566
C2 C1 C1 C2 -180(262257) no . 2_566 2_566
C1 C2 C3 C4 178.5(4) no . . .
C1 C2 C7 N13 0.5(5) no . . 2_566
C1 C2 C7 C6 -179.4(4) no . . .
C3 C2 C7 N13 179.1(4) no . . 2_566
C3 C2 C7 C6 -0.8(6) no . . .
C7 C2 C3 C4 0.5(6) no . . .
C2 C3 C4 C5 0.1(7) no . . .
C3 C4 C5 C6 -0.3(8) no . . .
C4 C5 C6 C7 -0.1(8) no . . .
C5 C6 C7 N13 -179.3(4) no . . 2_566
C5 C6 C7 C2 0.6(7) no . . .
C8 C9 C10 N14 -0.0(6) no . . .
C8 C9 C10 C11 178.7(3) no . . .
C8 C9 C11 C10 -178.6(4) no . 2_666 2_666
C10 C9 C11 C10 0.4(6) no . 2_666 2_666
C11 C9 C10 N14 -179.1(4) no 2_666 . .
C11 C9 C10 C11 -0.4(6) no 2_666 . .
N14 C10 C11 C9 179.0(4) no . . 2_666
C9 C10 C11 C9 0.4(6) no . . 2_666
